data_8102309
loop_
_publ_author_name
'Barbara Kutzky'
'Christian Neis'
'Kaspar Hegetschweiler'

_publ_contact_author
;
   Kaspar Hegetschweiler
   Anorganische Chemie
   Universit\"at des Saarlandes
   Postfach 151150
   D-66041 Saarbr\"ucken
   Germany
;
_publ_section_title
;
 Crystal structure of tri-O-propyl-cis-inositol-1,3,5-orthobenzoate,
 C22H32O6
;
_journal_issue 4
_journal_name_full 'Zeitschrift f\"ur Kristallographie - New Crystal Structures'
_journal_page_first 363
_journal_volume 223
_journal_year 2008
_chemical_formula_sum 'C22 H32 O6'
_chemical_formula_weight 392.48
_chemical_name_systematic
;
  tri-O-propyl-cis-inositol-1,3,5-orthobenzoate
;
_space_group_IT_number 14
_symmetry_cell_setting monoclinic
_symmetry_space_group_name_Hall '-P 2yn'
_symmetry_space_group_name_H-M 'P 1 21/n 1'
_atom_sites_solution_hydrogens geom
_atom_sites_solution_primary direct
_atom_sites_solution_secondary difmap
_audit_creation_date 'October 10, 2008'
_audit_creation_method 'from SHELXL-97 with Microsoft Word 2004 for Mac Version 11.5.0'
_cell_angle_alpha 90.00
_cell_angle_beta 98.442(3)
_cell_angle_gamma 90.00
_cell_formula_units_Z 4
_cell_length_a 8.8485(5)
_cell_length_b 11.4397(6)
_cell_length_c 21.3415(12)
_cell_measurement_reflns_used 7604
_cell_measurement_temperature 100(2)
_cell_measurement_theta_max 30.63
_cell_measurement_theta_min 2.63
_cell_volume 2136.9(2)
_computing_cell_refinement 'Bruker SMART'
_computing_data_collection 'Bruker SMART'
_computing_data_reduction 'Bruker SAINT'
_computing_molecular_graphics 'Bruker SHELXTL'
_computing_publication_material 'Bruker SHELXTL'
_computing_structure_refinement 'SHELXL-97 (Sheldrick, 1997)'
_computing_structure_solution 'SHELXS-97 (Sheldrick, 1990)'
_diffrn_ambient_temperature 100(2)
_diffrn_measured_fraction_theta_full 0.995
_diffrn_measured_fraction_theta_max 0.995
_diffrn_measurement_device_type 'Bruker X8 Apex, Nonius Kappa CCD'
_diffrn_measurement_method 'phi and omega scans'
_diffrn_radiation_monochromator graphite
_diffrn_radiation_source 'fine-focus sealed tube'
_diffrn_radiation_type MoK\a
_diffrn_radiation_wavelength 0.71073
_diffrn_reflns_av_R_equivalents 0.0236
_diffrn_reflns_av_sigmaI/netI 0.0194
_diffrn_reflns_limit_h_max 10
_diffrn_reflns_limit_h_min -10
_diffrn_reflns_limit_k_max 13
_diffrn_reflns_limit_k_min -14
_diffrn_reflns_limit_l_max 26
_diffrn_reflns_limit_l_min -26
_diffrn_reflns_number 20005
_diffrn_reflns_theta_full 26.00
_diffrn_reflns_theta_max 26.00
_diffrn_reflns_theta_min 2.02
_exptl_absorpt_coefficient_mu 0.088
_exptl_absorpt_correction_T_max 0.9827
_exptl_absorpt_correction_T_min 0.9293
_exptl_absorpt_correction_type multi-scan
_exptl_crystal_colour colorless
_exptl_crystal_density_diffrn 1.220
_exptl_crystal_density_meas ?
_exptl_crystal_description needles
_exptl_crystal_F_000 848
_exptl_crystal_size_max 0.80
_exptl_crystal_size_mid 0.35
_exptl_crystal_size_min 0.20
_refine_diff_density_max 0.831
_refine_diff_density_min -0.365
_refine_diff_density_rms 0.051
_refine_ls_extinction_method none
_refine_ls_goodness_of_fit_ref 1.045
_refine_ls_hydrogen_treatment constr
_refine_ls_matrix_type full
_refine_ls_number_parameters 263
_refine_ls_number_reflns 4163
_refine_ls_number_restraints 4
_refine_ls_restrained_S_all 1.057
_refine_ls_R_factor_all 0.0861
_refine_ls_R_factor_gt 0.0659
_refine_ls_shift/su_max 0.001
_refine_ls_shift/su_mean 0.000
_refine_ls_structure_factor_coef Fsqd
_refine_ls_weighting_details 'calc w=1/[\s^2^(Fo^2^)+(0.1015P)^2^+1.5365P] where P=(Fo^2^+2Fc^2^)/3'
_refine_ls_weighting_scheme calc
_refine_ls_wR_factor_gt 0.1815
_refine_ls_wR_factor_ref 0.2054
_reflns_number_gt 3080
_reflns_number_total 4163
_reflns_threshold_expression >2sigma(I)
_cod_data_source_file 1267-2321.cff
_cod_data_source_block global
_cod_depositor_comments
;
The following automatic conversions were performed:
'_symmetry_cell_setting' value 'Monoclinic' changed to 'monoclinic'
according to '/home/saulius/struct/CIF-dictionaries/cif_core.dic'
dictionary named 'cif_core.dic' version 2.4.1 from 2010-06-29.

Automatic conversion script
Id: cif_fix_enum 1555 2011-01-17 13:19:09Z saulius 

The following automatic conversions were performed:
'_atom_site_symetry_multiplicity' tag replaced with
'_atom_site_symmetry_multiplicity'.

Automatic conversion script
Id: cif_correct_tags 1440 2010-10-19 06:21:57Z saulius 

The following automatic conversions were performed:

'_exptl_crystal_density_meas' value 'not measured' was changed to '?'
- the value is perceived as not measured.

Automatic conversion script
Id: cif_fix_values 3008 2015-01-20 13:52:24Z robertas 
;
_cod_original_sg_symbol_H-M P2(1)/n
_cod_database_code 8102309

loop_
_symmetry_equiv_pos_as_xyz
'x, y, z'
'-x+1/2, y+1/2, -z+1/2'
'-x, -y, -z'
'x-1/2, -y-1/2, z-1/2'

loop_
_atom_site_label
_atom_site_type_symbol
_atom_site_fract_x
_atom_site_fract_y
_atom_site_fract_z
_atom_site_U_iso_or_equiv
_atom_site_adp_type
_atom_site_occupancy
_atom_site_symmetry_multiplicity
_atom_site_calc_flag
_atom_site_refinement_flags
_atom_site_disorder_assembly
_atom_site_disorder_group
C5 C 0.8850(3) 0.6490(2) 0.23840(12) 0.0428(6) Uani 1 1 d . . .
H5 H 0.9461 0.7135 0.2614 0.051 Uiso 1 1 calc R . .
C1 C 0.7308(3) 0.5878(2) 0.13939(13) 0.0453(6) Uani 1 1 d . . .
H1 H 0.6871 0.6111 0.0953 0.054 Uiso 1 1 calc R . .
C2 C 0.6029(3) 0.5491(2) 0.17491(13) 0.0489(6) Uani 1 1 d . . .
H2 H 0.5335 0.6166 0.1794 0.059 Uiso 1 1 calc R . .
C3 C 0.6777(3) 0.5086(2) 0.24047(13) 0.0453(6) Uani 1 1 d . . .
H3 H 0.5978 0.4777 0.2647 0.054 Uiso 1 1 calc R . .
C4 C 0.7609(3) 0.6104(2) 0.27619(12) 0.0467(6) Uani 1 1 d . . .
H4 H 0.6878 0.6762 0.2788 0.056 Uiso 1 1 calc R . .
C6 C 0.8138(3) 0.6916(2) 0.17354(13) 0.0485(6) Uani 1 1 d . . .
H6 H 0.7385 0.7550 0.1784 0.058 Uiso 1 1 calc R . .
O1 O 0.83731(18) 0.49309(14) 0.13731(7) 0.0407(4) Uani 1 1 d . . .
O3 O 0.78640(17) 0.41788(13) 0.23283(8) 0.0399(4) Uani 1 1 d . . .
O5 O 0.98377(17) 0.55072(13) 0.23118(8) 0.0396(4) Uani 1 1 d . . .
C7 C 0.9010(2) 0.45794(19) 0.19871(11) 0.0357(5) Uani 1 1 d . . .
C8 C 1.0092(3) 0.3576(2) 0.19457(11) 0.0380(5) Uani 1 1 d . . .
C13 C 1.1055(3) 0.3237(2) 0.24858(12) 0.0452(6) Uani 1 1 d . . .
H13 H 1.1064 0.3661 0.2869 0.054 Uiso 1 1 calc R . .
C9 C 1.0084(3) 0.2958(2) 0.13885(13) 0.0476(6) Uani 1 1 d . . .
H9 H 0.9431 0.3190 0.1016 0.057 Uiso 1 1 calc R . .
C10 C 1.1036(3) 0.1998(2) 0.13777(16) 0.0598(7) Uani 1 1 d . . .
H10 H 1.1034 0.1572 0.0996 0.072 Uiso 1 1 calc R . .
C12 C 1.2007(3) 0.2277(2) 0.24653(14) 0.0530(7) Uani 1 1 d . . .
H12 H 1.2677 0.2050 0.2835 0.064 Uiso 1 1 calc R . .
C11 C 1.1985(3) 0.1658(2) 0.19161(15) 0.0572(7) Uani 1 1 d . . .
H11 H 1.2624 0.0992 0.1906 0.069 Uiso 1 1 calc R . .
O6 O 0.9302(2) 0.73621(18) 0.14140(11) 0.0658(6) Uani 1 1 d . B .
O4 O 0.8188(2) 0.57107(17) 0.33798(9) 0.0570(5) Uani 1 1 d . . .
O2 O 0.5196(2) 0.45846(19) 0.14110(11) 0.0645(6) Uani 1 1 d . . .
C41 C 0.8852(4) 0.6613(3) 0.37872(15) 0.0671(8) Uani 1 1 d . . .
H41A H 0.8175 0.7306 0.3742 0.081 Uiso 1 1 calc R . .
H41B H 0.9845 0.6843 0.3663 0.081 Uiso 1 1 calc R . .
C43 C 0.9795(6) 0.7122(5) 0.4904(2) 0.1129(16) Uani 1 1 d . . .
H43A H 0.9952 0.6776 0.5328 0.169 Uiso 1 1 calc R . .
H43B H 0.9118 0.7801 0.4899 0.169 Uiso 1 1 calc R . .
H43C H 1.0780 0.7368 0.4790 0.169 Uiso 1 1 calc R . .
C42 C 0.9082(7) 0.6236(4) 0.44350(17) 0.1076(16) Uani 1 1 d . . .
H42A H 0.9737 0.5530 0.4470 0.129 Uiso 1 1 calc R . .
H42B H 0.8080 0.6006 0.4552 0.129 Uiso 1 1 calc R . .
C21 C 0.3623(3) 0.4597(3) 0.14568(17) 0.0621(8) Uani 1 1 d . . .
H21A H 0.3501 0.4819 0.1895 0.075 Uiso 1 1 calc R . .
H21B H 0.3223 0.3792 0.1385 0.075 Uiso 1 1 calc R . .
C22 C 0.2672(4) 0.5389(3) 0.10155(17) 0.0727(9) Uani 1 1 d . . .
H22A H 0.3154 0.6172 0.1043 0.087 Uiso 1 1 calc R . .
H22B H 0.1660 0.5467 0.1157 0.087 Uiso 1 1 calc R . .
C23 C 0.2437(7) 0.5014(5) 0.0344(2) 0.1175(17) Uani 1 1 d . . .
H23A H 0.1816 0.5597 0.0086 0.176 Uiso 1 1 calc R . .
H23B H 0.1910 0.4258 0.0306 0.176 Uiso 1 1 calc R . .
H23C H 0.3429 0.4938 0.0195 0.176 Uiso 1 1 calc R . .
C61 C 0.8758(5) 0.8085(4) 0.0900(2) 0.1064(15) Uani 1 1 d D . .
H61A H 0.7764 0.8419 0.0970 0.128 Uiso 1 1 calc R A 1
H61B H 0.8576 0.7601 0.0512 0.128 Uiso 1 1 calc R A 1
C62A C 0.9783(10) 0.9038(7) 0.0797(4) 0.0903(17) Uani 0.50 1 d PD B 1
H62A H 0.9931 0.9556 0.1173 0.108 Uiso 0.50 1 calc PR B 1
H62B H 0.9329 0.9507 0.0427 0.108 Uiso 0.50 1 calc PR B 1
C63A C 1.1275(16) 0.856(2) 0.0685(11) 0.115(4) Uani 0.50 1 d PD B 1
H63A H 1.1967 0.9209 0.0625 0.173 Uiso 0.50 1 calc PR B 1
H63B H 1.1130 0.8072 0.0304 0.173 Uiso 0.50 1 calc PR B 1
H63C H 1.1716 0.8093 0.1050 0.173 Uiso 0.50 1 calc PR B 1
C62B C 1.0082(10) 0.8339(8) 0.0494(4) 0.0903(17) Uani 0.50 1 d PD B 2
H62C H 1.0422 0.7604 0.0314 0.108 Uiso 0.50 1 calc PR B 2
H62D H 0.9721 0.8880 0.0142 0.108 Uiso 0.50 1 calc PR B 2
C63B C 1.1346(17) 0.887(2) 0.0926(10) 0.115(4) Uani 0.50 1 d PD B 2
H63D H 1.2189 0.9055 0.0692 0.173 Uiso 0.50 1 calc PR B 2
H63E H 1.1702 0.8322 0.1269 0.173 Uiso 0.50 1 calc PR B 2
H63F H 1.0989 0.9591 0.1106 0.173 Uiso 0.50 1 calc PR B 2

loop_
_atom_site_aniso_label
_atom_site_aniso_U_11
_atom_site_aniso_U_22
_atom_site_aniso_U_33
_atom_site_aniso_U_23
_atom_site_aniso_U_13
_atom_site_aniso_U_12
C5 0.0427(13) 0.0282(11) 0.0551(14) -0.0043(10) -0.0009(11) 0.0005(9)
C1 0.0397(13) 0.0391(13) 0.0540(14) 0.0005(11) -0.0038(11) 0.0089(10)
C2 0.0327(12) 0.0431(14) 0.0685(17) -0.0139(12) 0.0000(11) 0.0073(10)
C3 0.0353(12) 0.0404(13) 0.0620(15) -0.0073(11) 0.0129(11) -0.0006(10)
C4 0.0465(14) 0.0397(13) 0.0532(14) -0.0072(11) 0.0049(11) 0.0043(11)
C6 0.0476(14) 0.0333(12) 0.0624(16) 0.0048(11) 0.0003(12) 0.0056(10)
O1 0.0365(9) 0.0376(9) 0.0465(9) 0.0011(7) 0.0015(7) 0.0071(7)
O3 0.0338(9) 0.0329(8) 0.0539(10) -0.0008(7) 0.0097(7) -0.0021(6)
O5 0.0336(8) 0.0296(8) 0.0535(10) 0.0013(7) -0.0001(7) -0.0018(6)
C7 0.0300(11) 0.0304(11) 0.0454(12) 0.0020(9) 0.0013(9) -0.0023(9)
C8 0.0303(11) 0.0327(12) 0.0510(13) 0.0043(10) 0.0064(10) -0.0016(9)
C13 0.0377(13) 0.0443(14) 0.0529(14) 0.0064(11) 0.0042(11) 0.0035(10)
C9 0.0417(14) 0.0427(14) 0.0561(15) -0.0014(11) 0.0000(11) 0.0048(11)
C10 0.0579(17) 0.0451(15) 0.0746(19) -0.0115(14) 0.0035(14) 0.0118(13)
C12 0.0416(14) 0.0484(15) 0.0670(17) 0.0140(13) 0.0017(12) 0.0077(11)
C11 0.0457(15) 0.0401(14) 0.085(2) 0.0026(14) 0.0053(14) 0.0128(11)
O6 0.0613(13) 0.0514(12) 0.0818(14) 0.0283(10) 0.0004(11) -0.0061(9)
O4 0.0727(13) 0.0469(11) 0.0510(11) -0.0061(8) 0.0081(9) -0.0024(9)
O2 0.0330(10) 0.0629(13) 0.0941(15) -0.0298(11) -0.0027(9) 0.0009(8)
C41 0.073(2) 0.0577(18) 0.0651(18) -0.0100(15) -0.0074(15) 0.0014(15)
C43 0.138(4) 0.118(4) 0.075(3) -0.024(2) -0.011(3) -0.025(3)
C42 0.171(5) 0.089(3) 0.058(2) -0.0076(19) 0.003(2) -0.031(3)
C21 0.0412(15) 0.0553(17) 0.088(2) 0.0024(15) 0.0017(14) -0.0058(12)
C22 0.0585(19) 0.069(2) 0.087(2) 0.0029(18) -0.0008(16) 0.0029(16)
C23 0.160(5) 0.111(4) 0.074(3) -0.001(2) -0.008(3) -0.016(3)
C61 0.106(3) 0.104(3) 0.102(3) 0.050(3) -0.007(3) -0.004(3)
C62A 0.116(5) 0.061(4) 0.093(4) 0.012(3) 0.012(4) -0.014(4)
C63A 0.134(5) 0.100(13) 0.116(16) 0.035(8) 0.033(7) 0.009(6)
C62B 0.116(5) 0.061(4) 0.093(4) 0.012(3) 0.012(4) -0.014(4)
C63B 0.134(5) 0.100(13) 0.116(16) 0.035(8) 0.033(7) 0.009(6)

loop_
_atom_type_symbol
_atom_type_description
_atom_type_scat_dispersion_real
_atom_type_scat_dispersion_imag
_atom_type_scat_source
C C 0.0033 0.0016 'International Tables Vol C Tables 4.2.6.8 and 6.1.1.4'
H H 0.0000 0.0000 'International Tables Vol C Tables 4.2.6.8 and 6.1.1.4'
O O 0.0106 0.0060 'International Tables Vol C Tables 4.2.6.8 and 6.1.1.4'

loop_
_geom_angle_atom_site_label_1
_geom_angle_atom_site_label_2
_geom_angle_atom_site_label_3
_geom_angle
_geom_angle_site_symmetry_1
_geom_angle_site_symmetry_3
_geom_angle_publ_flag
O5 C5 C6 109.2(2) . . ?
O5 C5 C4 109.00(19) . . ?
C6 C5 C4 110.0(2) . . ?
O1 C1 C2 109.6(2) . . ?
O1 C1 C6 109.20(19) . . ?
C2 C1 C6 109.3(2) . . ?
O2 C2 C1 109.4(2) . . ?
O2 C2 C3 111.7(2) . . ?
C1 C2 C3 106.95(19) . . ?
O3 C3 C4 109.01(19) . . ?
O3 C3 C2 108.73(19) . . ?
C4 C3 C2 109.8(2) . . ?
O4 C4 C5 113.3(2) . . ?
O4 C4 C3 107.8(2) . . ?
C5 C4 C3 106.9(2) . . ?
O6 C6 C5 108.9(2) . . ?
O6 C6 C1 112.5(2) . . ?
C5 C6 C1 107.0(2) . . ?
C7 O1 C1 111.13(17) . . ?
C7 O3 C3 111.55(17) . . ?
C7 O5 C5 111.01(16) . . ?
O1 C7 O3 110.75(17) . . ?
O1 C7 O5 110.50(17) . . ?
O3 C7 O5 110.59(18) . . ?
O1 C7 C8 109.53(18) . . ?
O3 C7 C8 107.12(17) . . ?
O5 C7 C8 108.26(17) . . ?
C9 C8 C13 119.9(2) . . ?
C9 C8 C7 121.1(2) . . ?
C13 C8 C7 118.9(2) . . ?
C8 C13 C12 119.8(3) . . ?
C8 C9 C10 119.5(2) . . ?
C11 C10 C9 120.5(3) . . ?
C11 C12 C13 120.3(3) . . ?
C12 C11 C10 120.0(2) . . ?
C61 O6 C6 113.7(3) . . ?
C4 O4 C41 113.6(2) . . ?
C2 O2 C21 113.9(2) . . ?
O4 C41 C42 111.0(3) . . ?
C41 C42 C43 115.2(4) . . ?
O2 C21 C22 116.0(3) . . ?
C21 C22 C23 115.2(4) . . ?
O6 C61 C62A 114.2(5) . . ?
O6 C61 C62B 109.9(5) . . ?
C62A C61 C62B 41.6(4) . . ?
C61 C62A C63A 109.9(13) . . ?
C63B C62B C61 106.7(11) . . ?

loop_
_geom_bond_atom_site_label_1
_geom_bond_atom_site_label_2
_geom_bond_distance
_geom_bond_site_symmetry_2
_geom_bond_publ_flag
C5 O5 1.446(3) . ?
C5 C6 1.515(3) . ?
C5 C4 1.520(4) . ?
C1 O1 1.441(3) . ?
C1 C2 1.517(4) . ?
C1 C6 1.524(3) . ?
C2 O2 1.408(3) . ?
C2 C3 1.529(4) . ?
C3 O3 1.441(3) . ?
C3 C4 1.521(3) . ?
C4 O4 1.416(3) . ?
C6 O6 1.414(3) . ?
O1 C7 1.407(3) . ?
O3 C7 1.409(3) . ?
O5 C7 1.412(3) . ?
C7 C8 1.506(3) . ?
C8 C9 1.382(4) . ?
C8 C13 1.384(3) . ?
C13 C12 1.389(4) . ?
C9 C10 1.386(4) . ?
C10 C11 1.376(4) . ?
C12 C11 1.367(4) . ?
O6 C61 1.401(4) . ?
O4 C41 1.420(3) . ?
O2 C21 1.410(3) . ?
C41 C42 1.434(5) . ?
C43 C42 1.497(5) . ?
C21 C22 1.478(4) . ?
C22 C23 1.482(5) . ?
C61 C62A 1.456(7) . ?
C61 C62B 1.584(8) . ?
C62A C63A 1.479(10) . ?
C62B C63B 1.473(10) . ?
